data_9002255
loop_
_publ_author_name
'Ottolini, L.'
'Camara, F.'
'Bigi, S.'

_publ_section_title
;An investigation of matrix effects in the analysis of fluorine in
 humite-group minerals by EMPA, SIMS, and SREF Sample: Chond HV-43 n.3
;
_journal_name_full 'American Mineralogist'
_journal_page_first 89
_journal_page_last 102
_journal_volume 85
_journal_year 2000
_chemical_formula_sum 'F1.24 H0.76 Mg5 O8.76 Si2'
_chemical_name_mineral Chondrodite
_space_group_IT_number 14
_symmetry_space_group_name_Hall '-P 2xab'
_symmetry_space_group_name_H-M 'P 21/b 1 1'
_cell_angle_alpha 109.076
_cell_angle_beta 90
_cell_angle_gamma 90
_cell_length_a 4.7230
_cell_length_b 10.2584
_cell_length_c 7.8504
_cell_formula_units_Z 2
_cell_volume 359.468
_database_code_amcsd 0002339
_exptl_crystal_density_diffrn 3.161
_cod_original_formula_sum 'Si2 Mg5 O8.76 F1.24 H.76'
_cod_database_code 9002255

loop_
_space_group_symop_operation_xyz
x,y,z
1/2-x,1/2+y,z
1/2+x,1/2-y,-z
-x,-y,-z

loop_
_atom_site_label
_atom_site_fract_x
_atom_site_fract_y
_atom_site_fract_z
_atom_site_occupancy
_atom_site_U_iso_or_equiv
Si 0.07656 0.14403 0.70374 1.00000 0.00443
Mg1 0.50000 0.00000 0.50000 1.00000 0.00659
Mg2 0.00943 0.17358 0.30654 1.00000 0.00621
Mg3 0.49214 0.88645 0.07927 1.00000 0.00621
O1 0.77761 0.00156 0.29407 1.00000 0.00583
O2 0.72731 0.24074 0.12567 1.00000 0.00532
O3 0.22439 0.16824 0.52798 1.00000 0.00519
O4 0.26401 0.85487 0.29478 1.00000 0.00494
F5 0.26227 0.05742 0.10053 0.62000 0.00861
O5 0.26227 0.05742 0.10053 0.38000 0.00861
H 0.14300 0.02400 0.02100 0.38000 0.04800

loop_
_cod_related_entry_id
_cod_related_entry_database
_cod_related_entry_code
1 AMCSD 0002339
